data_7159964
loop_
_publ_author_name
'Rana, Shally'
'Shaw, Ranjay'
'Pratap, Ramendra'

_publ_section_title
;
 Influence of steric hindrance on the 1,4- <i>versus</i> 1,6-Michael
 addition: synthesis of furans and pentasubstituted benzenes.
;
_journal_issue 26
_journal_name_full 'Organic &amp; biomolecular chemistry'
_journal_page_first 5361
_journal_page_last 5373
_journal_paper_doi 10.1039/d4ob00686k
_journal_volume 22
_journal_year 2024
_chemical_formula_moiety 'C16 H13 Cl N2 O S'
_chemical_formula_sum 'C16 H13 Cl N2 O S'
_chemical_formula_weight 316.79
_space_group_crystal_system monoclinic
_space_group_IT_number 14
_space_group_name_Hall '-P 2ybc'
_space_group_name_H-M_alt 'P 1 21/c 1'
_atom_sites_solution_hydrogens geom
_audit_creation_method SHELXL-2016/6
_audit_update_record
;
2019-12-30 deposited with the CCDC.	2024-06-05 downloaded from the CCDC.
;
_cell_angle_alpha 90
_cell_angle_beta 107.140(6)
_cell_angle_gamma 90
_cell_formula_units_Z 4
_cell_length_a 10.9847(6)
_cell_length_b 9.3266(4)
_cell_length_c 15.3230(8)
_cell_measurement_reflns_used 4532
_cell_measurement_temperature 293(2)
_cell_measurement_theta_max 24.2410
_cell_measurement_theta_min 3.5120
_cell_volume 1500.12(14)
_computing_cell_refinement 'CrysAlisPro, Oxford Diffraction Ltd.,'
_computing_data_collection 'CrysAlisPro, Oxford Diffraction Ltd.,'
_computing_data_reduction 'CrysAlisPro, Oxford Diffraction Ltd.,'
_computing_structure_refinement 'SHELXL-2016/6 (Sheldrick, 2016)'
_computing_structure_solution 'SHELXL-2016/6 (Sheldrick, 2016)'
_diffrn_ambient_temperature 293(2)
_diffrn_measured_fraction_theta_full 0.998
_diffrn_measured_fraction_theta_max 0.998
_diffrn_measurement_device_type 'xcalibur sapphire3'
_diffrn_radiation_type MoK\a
_diffrn_radiation_wavelength 0.71073
_diffrn_reflns_av_R_equivalents 0.0420
_diffrn_reflns_av_unetI/netI 0.0293
_diffrn_reflns_Laue_measured_fraction_full 0.998
_diffrn_reflns_Laue_measured_fraction_max 0.998
_diffrn_reflns_limit_h_max 13
_diffrn_reflns_limit_h_min -13
_diffrn_reflns_limit_k_max 11
_diffrn_reflns_limit_k_min -11
_diffrn_reflns_limit_l_max 18
_diffrn_reflns_limit_l_min -18
_diffrn_reflns_number 18167
_diffrn_reflns_point_group_measured_fraction_full 0.998
_diffrn_reflns_point_group_measured_fraction_max 0.998
_diffrn_reflns_theta_full 25.000
_diffrn_reflns_theta_max 25.000
_diffrn_reflns_theta_min 3.474
_exptl_absorpt_coefficient_mu 0.393
_exptl_crystal_colour YELLOW
_exptl_crystal_density_diffrn 1.403
_exptl_crystal_description BLOCK
_exptl_crystal_F_000 656
_exptl_crystal_size_max 0.22
_exptl_crystal_size_mid 0.20
_exptl_crystal_size_min 0.18
_refine_diff_density_max 0.187
_refine_diff_density_min -0.239
_refine_diff_density_rms 0.041
_refine_ls_extinction_method none
_refine_ls_goodness_of_fit_ref 1.004
_refine_ls_hydrogen_treatment constr
_refine_ls_matrix_type full
_refine_ls_number_parameters 190
_refine_ls_number_reflns 2626
_refine_ls_number_restraints 0
_refine_ls_restrained_S_all 1.004
_refine_ls_R_factor_all 0.0614
_refine_ls_R_factor_gt 0.0454
_refine_ls_shift/su_max 0.001
_refine_ls_shift/su_mean 0.000
_refine_ls_structure_factor_coef Fsqd
_refine_ls_weighting_details 'w=1/[\s^2^(Fo^2^)+(0.0447P)^2^+0.8316P] where P=(Fo^2^+2Fc^2^)/3'
_refine_ls_weighting_scheme calc
_refine_ls_wR_factor_gt 0.1035
_refine_ls_wR_factor_ref 0.1109
_reflns_Friedel_coverage 0.000
_reflns_number_gt 2064
_reflns_number_total 2626
_reflns_threshold_expression 'I > 2\s(I)'
_cod_data_source_file d4ob00686k2.cif
_cod_data_source_block shelx
_cod_depositor_comments 'Adding full bibliography for 7159964--7159965.cif.'
_cod_original_sg_symbol_H-M 'P 21/c'
_cod_database_code 7159964
_shelx_shelxl_version_number 2016/6
_shelx_space_group_comment
;
The symmetry employed for this shelxl refinement is uniquely defined
by the following loop, which should always be used as a source of
symmetry information in preference to the above space-group names.
They are only intended as comments.
;

loop_
_space_group_symop_operation_xyz
'x, y, z'
'-x, y+1/2, -z+1/2'
'-x, -y, -z'
'x, -y-1/2, z-1/2'

loop_
_atom_site_label
_atom_site_type_symbol
_atom_site_fract_x
_atom_site_fract_y
_atom_site_fract_z
_atom_site_U_iso_or_equiv
_atom_site_adp_type
_atom_site_occupancy
_atom_site_site_symmetry_order
_atom_site_calc_flag
_atom_site_refinement_flags_posn
_atom_site_refinement_flags_adp
_atom_site_refinement_flags_occupancy
_atom_site_disorder_assembly
_atom_site_disorder_group
S1 S 0.86270(7) 0.73786(8) 0.38110(5) 0.0566(2) Uani 1 1 d . . . . .
Cl Cl 0.47940(7) 0.29810(9) 0.50701(6) 0.0746(3) Uani 1 1 d . . . . .
O1 O 1.0116(2) 0.7515(2) 0.66453(14) 0.0711(6) Uani 1 1 d . . . . .
N1 N 0.9184(2) 0.4998(2) 0.69275(13) 0.0549(6) Uani 1 1 d . . . . .
H1A H 0.908423 0.427391 0.724745 0.066 Uiso 1 1 calc R U . . .
H1B H 0.963466 0.571761 0.718866 0.066 Uiso 1 1 calc R U . . .
N2 N 0.7723(3) 0.1700(3) 0.66269(16) 0.0659(7) Uani 1 1 d . . . . .
C8 C 0.7889(2) 0.3811(2) 0.55909(16) 0.0414(6) Uani 1 1 d . . . . .
C11 C 0.8238(2) 0.6060(2) 0.45053(16) 0.0404(6) Uani 1 1 d . . . . .
C9 C 0.8628(2) 0.5004(2) 0.60091(16) 0.0412(6) Uani 1 1 d . . . . .
C10 C 0.8727(2) 0.6197(2) 0.54617(16) 0.0391(5) Uani 1 1 d . . . . .
C7 C 0.7326(2) 0.3755(2) 0.46503(16) 0.0404(6) Uani 1 1 d . . . . .
C5 C 0.6584(2) 0.2488(3) 0.42032(16) 0.0445(6) Uani 1 1 d . . . . .
C12 C 0.7542(2) 0.4859(3) 0.41164(16) 0.0444(6) Uani 1 1 d . . . . .
H12 H 0.721631 0.479701 0.348444 0.053 Uiso 1 1 calc R U . . .
C13 C 0.9285(2) 0.7537(3) 0.59170(18) 0.0466(6) Uani 1 1 d . . . . .
C6 C 0.5478(2) 0.2008(3) 0.43728(18) 0.0492(6) Uani 1 1 d . . . . .
C15 C 0.7780(3) 0.2626(3) 0.61571(17) 0.0488(6) Uani 1 1 d . . . . .
C4 C 0.6986(3) 0.1744(3) 0.35542(18) 0.0563(7) Uani 1 1 d . . . . .
H4 H 0.770093 0.206244 0.340379 0.068 Uiso 1 1 calc R U . . .
C1 C 0.4865(3) 0.0781(3) 0.3963(2) 0.0610(8) Uani 1 1 d . . . . .
H1 H 0.414848 0.045232 0.410687 0.073 Uiso 1 1 calc R U . . .
C2 C 0.5308(3) 0.0050(3) 0.3347(2) 0.0676(8) Uani 1 1 d . . . . .
H2 H 0.489978 -0.078248 0.307835 0.081 Uiso 1 1 calc R U . . .
C3 C 0.6349(3) 0.0542(3) 0.3126(2) 0.0664(8) Uani 1 1 d . . . . .
H3 H 0.663010 0.006681 0.268776 0.080 Uiso 1 1 calc R U . . .
C16 C 0.7612(3) 0.6988(3) 0.26967(18) 0.0660(8) Uani 1 1 d . . . . .
H16A H 0.776487 0.766677 0.226960 0.099 Uiso 1 1 calc R U . . .
H16B H 0.778559 0.603740 0.252487 0.099 Uiso 1 1 calc R U . . .
H16C H 0.673912 0.705005 0.269479 0.099 Uiso 1 1 calc R U . . .
C14 C 0.8712(4) 0.8966(3) 0.5567(2) 0.0746(9) Uani 1 1 d . . . . .
H14A H 0.807262 0.883707 0.499078 0.112 Uiso 1 1 calc R U . . .
H14B H 0.833078 0.937991 0.599729 0.112 Uiso 1 1 calc R U . . .
H14C H 0.936557 0.959224 0.548962 0.112 Uiso 1 1 calc R U . . .

loop_
_atom_site_aniso_label
_atom_site_aniso_U_11
_atom_site_aniso_U_22
_atom_site_aniso_U_33
_atom_site_aniso_U_23
_atom_site_aniso_U_13
_atom_site_aniso_U_12
S1 0.0690(5) 0.0491(4) 0.0507(4) 0.0027(3) 0.0160(3) -0.0177(3)
Cl 0.0612(5) 0.0677(5) 0.1045(7) -0.0018(4) 0.0391(5) -0.0003(4)
O1 0.0650(13) 0.0637(13) 0.0709(13) -0.0176(11) -0.0013(11) -0.0124(11)
N1 0.0760(15) 0.0409(12) 0.0401(12) -0.0025(10) 0.0052(11) -0.0022(11)
N2 0.0924(19) 0.0455(14) 0.0552(14) 0.0060(12) 0.0148(13) -0.0060(13)
C8 0.0458(14) 0.0336(13) 0.0456(14) 0.0015(11) 0.0145(12) 0.0014(11)
C11 0.0385(13) 0.0359(13) 0.0468(14) 0.0018(11) 0.0124(11) -0.0003(11)
C9 0.0425(13) 0.0368(14) 0.0420(13) -0.0022(11) 0.0089(11) 0.0074(11)
C10 0.0333(12) 0.0371(13) 0.0461(14) -0.0005(11) 0.0103(11) 0.0020(10)
C7 0.0377(13) 0.0361(13) 0.0463(14) -0.0016(11) 0.0103(11) -0.0020(11)
C5 0.0434(14) 0.0378(14) 0.0470(14) 0.0052(11) 0.0050(11) -0.0033(11)
C12 0.0476(14) 0.0421(14) 0.0399(13) 0.0011(11) 0.0071(11) -0.0048(12)
C13 0.0455(15) 0.0447(15) 0.0525(15) -0.0097(12) 0.0192(13) -0.0079(12)
C6 0.0452(14) 0.0410(14) 0.0576(16) 0.0064(12) 0.0092(12) -0.0039(12)
C15 0.0605(17) 0.0369(14) 0.0461(14) -0.0016(12) 0.0114(13) -0.0005(12)
C4 0.0577(17) 0.0536(17) 0.0566(16) -0.0074(14) 0.0152(14) -0.0081(14)
C1 0.0498(16) 0.0515(17) 0.0716(19) 0.0115(15) 0.0025(14) -0.0120(14)
C2 0.071(2) 0.0446(17) 0.071(2) -0.0014(15) -0.0039(17) -0.0137(15)
C3 0.078(2) 0.0531(18) 0.0630(18) -0.0142(15) 0.0128(16) -0.0063(16)
C16 0.095(2) 0.0564(18) 0.0474(16) 0.0028(13) 0.0230(16) -0.0120(17)
C14 0.117(3) 0.0404(17) 0.070(2) -0.0073(15) 0.0343(19) -0.0040(17)

loop_
_atom_type_symbol
_atom_type_description
_atom_type_scat_dispersion_real
_atom_type_scat_dispersion_imag
_atom_type_scat_source
C C 0.0033 0.0016 'International Tables Vol C Tables 4.2.6.8 and 6.1.1.4'
H H 0.0000 0.0000 'International Tables Vol C Tables 4.2.6.8 and 6.1.1.4'
N N 0.0061 0.0033 'International Tables Vol C Tables 4.2.6.8 and 6.1.1.4'
O O 0.0106 0.0060 'International Tables Vol C Tables 4.2.6.8 and 6.1.1.4'
S S 0.1246 0.1234 'International Tables Vol C Tables 4.2.6.8 and 6.1.1.4'
Cl Cl 0.1484 0.1585 'International Tables Vol C Tables 4.2.6.8 and 6.1.1.4'

loop_
_geom_angle_atom_site_label_1
_geom_angle_atom_site_label_2
_geom_angle_atom_site_label_3
_geom_angle
_geom_angle_site_symmetry_1
_geom_angle_site_symmetry_3
_geom_angle_publ_flag
C11 S1 C16 104.02(12) . . ?
C9 N1 H1A 120.0 . . ?
C9 N1 H1B 120.0 . . ?
H1A N1 H1B 120.0 . . ?
C7 C8 C9 121.3(2) . . ?
C7 C8 C15 120.5(2) . . ?
C9 C8 C15 118.2(2) . . ?
C12 C11 C10 120.8(2) . . ?
C12 C11 S1 120.39(18) . . ?
C10 C11 S1 118.65(17) . . ?
N1 C9 C8 119.3(2) . . ?
N1 C9 C10 121.8(2) . . ?
C8 C9 C10 118.9(2) . . ?
C11 C10 C9 118.2(2) . . ?
C11 C10 C13 123.1(2) . . ?
C9 C10 C13 118.7(2) . . ?
C12 C7 C8 119.0(2) . . ?
C12 C7 C5 119.2(2) . . ?
C8 C7 C5 121.6(2) . . ?
C4 C5 C6 116.9(2) . . ?
C4 C5 C7 118.9(2) . . ?
C6 C5 C7 124.2(2) . . ?
C7 C12 C11 121.2(2) . . ?
C7 C12 H12 119.4 . . ?
C11 C12 H12 119.4 . . ?
O1 C13 C10 121.0(2) . . ?
O1 C13 C14 117.7(2) . . ?
C10 C13 C14 120.7(2) . . ?
C1 C6 C5 121.2(3) . . ?
C1 C6 Cl 118.2(2) . . ?
C5 C6 Cl 120.5(2) . . ?
N2 C15 C8 177.9(3) . . ?
C3 C4 C5 121.6(3) . . ?
C3 C4 H4 119.2 . . ?
C5 C4 H4 119.2 . . ?
C2 C1 C6 120.2(3) . . ?
C2 C1 H1 119.9 . . ?
C6 C1 H1 119.9 . . ?
C1 C2 C3 120.0(3) . . ?
C1 C2 H2 120.0 . . ?
C3 C2 H2 120.0 . . ?
C2 C3 C4 120.0(3) . . ?
C2 C3 H3 120.0 . . ?
C4 C3 H3 120.0 . . ?
S1 C16 H16A 109.5 . . ?
S1 C16 H16B 109.5 . . ?
H16A C16 H16B 109.5 . . ?
S1 C16 H16C 109.5 . . ?
H16A C16 H16C 109.5 . . ?
H16B C16 H16C 109.5 . . ?
C13 C14 H14A 109.5 . . ?
C13 C14 H14B 109.5 . . ?
H14A C14 H14B 109.5 . . ?
C13 C14 H14C 109.5 . . ?
H14A C14 H14C 109.5 . . ?
H14B C14 H14C 109.5 . . ?

loop_
_geom_bond_atom_site_label_1
_geom_bond_atom_site_label_2
_geom_bond_distance
_geom_bond_site_symmetry_2
_geom_bond_publ_flag
S1 C11 1.759(2) . ?
S1 C16 1.780(3) . ?
Cl C6 1.733(3) . ?
O1 C13 1.216(3) . ?
N1 C9 1.359(3) . ?
N1 H1A 0.8600 . ?
N1 H1B 0.8600 . ?
N2 C15 1.138(3) . ?
C8 C7 1.392(3) . ?
C8 C9 1.414(3) . ?
C8 C15 1.432(3) . ?
C11 C12 1.388(3) . ?
C11 C10 1.410(3) . ?
C9 C10 1.417(3) . ?
C10 C13 1.474(3) . ?
C7 C12 1.378(3) . ?
C7 C5 1.483(3) . ?
C5 C4 1.387(3) . ?
C5 C6 1.390(3) . ?
C12 H12 0.9300 . ?
C13 C14 1.503(4) . ?
C6 C1 1.381(4) . ?
C4 C3 1.381(4) . ?
C4 H4 0.9300 . ?
C1 C2 1.364(4) . ?
C1 H1 0.9300 . ?
C2 C3 1.364(4) . ?
C2 H2 0.9300 . ?
C3 H3 0.9300 . ?
C16 H16A 0.9600 . ?
C16 H16B 0.9600 . ?
C16 H16C 0.9600 . ?
C14 H14A 0.9600 . ?
C14 H14B 0.9600 . ?
C14 H14C 0.9600 . ?

loop_
_geom_torsion_atom_site_label_1
_geom_torsion_atom_site_label_2
_geom_torsion_atom_site_label_3
_geom_torsion_atom_site_label_4
_geom_torsion
_geom_torsion_site_symmetry_1
_geom_torsion_site_symmetry_2
_geom_torsion_site_symmetry_3
_geom_torsion_site_symmetry_4
_geom_torsion_publ_flag
C16 S1 C11 C12 14.8(2) . . . . ?
C16 S1 C11 C10 -169.9(2) . . . . ?
C7 C8 C9 N1 -178.5(2) . . . . ?
C15 C8 C9 N1 -1.2(3) . . . . ?
C7 C8 C9 C10 3.8(3) . . . . ?
C15 C8 C9 C10 -178.9(2) . . . . ?
C12 C11 C10 C9 7.7(3) . . . . ?
S1 C11 C10 C9 -167.58(17) . . . . ?
C12 C11 C10 C13 -169.6(2) . . . . ?
S1 C11 C10 C13 15.1(3) . . . . ?
N1 C9 C10 C11 173.4(2) . . . . ?
C8 C9 C10 C11 -9.0(3) . . . . ?
N1 C9 C10 C13 -9.1(3) . . . . ?
C8 C9 C10 C13 168.5(2) . . . . ?
C9 C8 C7 C12 2.9(3) . . . . ?
C15 C8 C7 C12 -174.3(2) . . . . ?
C9 C8 C7 C5 178.0(2) . . . . ?
C15 C8 C7 C5 0.8(4) . . . . ?
C12 C7 C5 C4 55.4(3) . . . . ?
C8 C7 C5 C4 -119.7(3) . . . . ?
C12 C7 C5 C6 -122.8(3) . . . . ?
C8 C7 C5 C6 62.1(3) . . . . ?
C8 C7 C12 C11 -4.3(4) . . . . ?
C5 C7 C12 C11 -179.6(2) . . . . ?
C10 C11 C12 C7 -1.0(4) . . . . ?
S1 C11 C12 C7 174.18(19) . . . . ?
C11 C10 C13 O1 -150.4(2) . . . . ?
C9 C10 C13 O1 32.3(3) . . . . ?
C11 C10 C13 C14 38.8(4) . . . . ?
C9 C10 C13 C14 -138.5(3) . . . . ?
C4 C5 C6 C1 4.7(4) . . . . ?
C7 C5 C6 C1 -177.0(2) . . . . ?
C4 C5 C6 Cl -172.50(19) . . . . ?
C7 C5 C6 Cl 5.7(4) . . . . ?
C6 C5 C4 C3 -2.9(4) . . . . ?
C7 C5 C4 C3 178.8(3) . . . . ?
C5 C6 C1 C2 -3.0(4) . . . . ?
Cl C6 C1 C2 174.3(2) . . . . ?
C6 C1 C2 C3 -0.8(4) . . . . ?
C1 C2 C3 C4 2.7(5) . . . . ?
C5 C4 C3 C2 -0.8(4) . . . . ?
